data_7045280
loop_
_publ_author_name
'Cheplakova, Anastasia M.'
'Kovalenko, Konstantin A.'
'Samsonenko, Denis G.'
'Lazarenko, Vladimir A.'
'Khrustalev, Victor N.'
'Vinogradov, Andrey S.'
'Karpov, Victor M.'
'Platonov, Vyacheslav E.'
'Fedin, Vladimir P.'

_publ_section_title
;
 Metal-organic frameworks based on octafluorobiphenyl-4,4'-dicarboxylate:
 synthesis, crystal structure, and surface functionality.
;
_journal_issue 10
_journal_name_full 'Dalton transactions (Cambridge, England : 2003)'
_journal_page_first 3283
_journal_page_last 3297
_journal_paper_doi 10.1039/c7dt04566b
_journal_volume 47
_journal_year 2018
_chemical_formula_sum 'C17 H12 F8 O7 Zn'
_chemical_formula_weight 545.64
_space_group_crystal_system monoclinic
_space_group_IT_number 15
_space_group_name_Hall '-I 2ya'
_space_group_name_H-M_alt 'I 1 2/a 1'
_symmetry_space_group_name_Hall '-I 2ya'
_symmetry_space_group_name_H-M 'I 1 2/a 1'
_atom_sites_solution_hydrogens mixed
_atom_sites_solution_primary direct
_atom_sites_solution_secondary difmap
_audit_creation_method SHELXL-2014/7
_audit_update_record
;
2017-11-24 deposited with the CCDC.
2018-01-15 downloaded from the CCDC.
;
_cell_angle_alpha 90
_cell_angle_beta 98.429(2)
_cell_angle_gamma 90
_cell_formula_units_Z 8
_cell_length_a 21.5856(5)
_cell_length_b 7.79566(19)
_cell_length_c 23.7897(6)
_cell_measurement_reflns_used 5442
_cell_measurement_temperature 130(2)
_cell_measurement_theta_max 28.80
_cell_measurement_theta_min 4.00
_cell_volume 3959.95(17)
_computing_cell_refinement 'CrysAlisPro 1.171.38.41 (Rigaku OD, 2015)'
_computing_data_collection 'CrysAlisPro 1.171.38.41 (Rigaku OD, 2015)'
_computing_data_reduction 'CrysAlisPro 1.171.38.41 (Rigaku OD, 2015)'
_computing_molecular_graphics 'ShelXle (H\"ubschle, 2011)'
_computing_publication_material 'CIFTAB-2014 (Sheldrick, 2015)'
_computing_structure_refinement 'SHELXL-2014 (Sheldrick, 2015)'
_computing_structure_solution 'SHELXT-2014 (Sheldrick, 2015)'
_diffrn_ambient_temperature 130(2)
_diffrn_detector 'CCD plate'
_diffrn_detector_area_resol_mean 10.6168
_diffrn_detector_type AtlasS2
_diffrn_measured_fraction_theta_full 0.998
_diffrn_measured_fraction_theta_max 0.835
_diffrn_measurement_device 'four-circle diffractometer'
_diffrn_measurement_device_type 'New Xcalibur, AtlasS2'
_diffrn_measurement_method '\w scans'
_diffrn_radiation_monochromator graphite
_diffrn_radiation_probe x-ray
_diffrn_radiation_source 'fine-focus sealed tube'
_diffrn_radiation_type MoK\a
_diffrn_radiation_wavelength 0.71073
_diffrn_reflns_av_R_equivalents 0.0160
_diffrn_reflns_av_unetI/netI 0.0208
_diffrn_reflns_Laue_measured_fraction_full 0.998
_diffrn_reflns_Laue_measured_fraction_max 0.835
_diffrn_reflns_limit_h_max 25
_diffrn_reflns_limit_h_min -28
_diffrn_reflns_limit_k_max 10
_diffrn_reflns_limit_k_min -10
_diffrn_reflns_limit_l_max 23
_diffrn_reflns_limit_l_min -32
_diffrn_reflns_number 10097
_diffrn_reflns_point_group_measured_fraction_full 0.998
_diffrn_reflns_point_group_measured_fraction_max 0.835
_diffrn_reflns_theta_full 25.500
_diffrn_reflns_theta_max 29.025
_diffrn_reflns_theta_min 3.276
_diffrn_source 'sealed X-ray tube'
_exptl_absorpt_coefficient_mu 1.354
_exptl_absorpt_correction_T_max 1.00000
_exptl_absorpt_correction_T_min 0.96839
_exptl_absorpt_correction_type multi-scan
_exptl_absorpt_process_details
;
CrysAlisPro 1.171.38.41 (Rigaku Oxford Diffraction, 2015)
Empirical absorption correction using spherical harmonics,
implemented in SCALE3 ABSPACK scaling algorithm.
;
_exptl_crystal_colour colorless
_exptl_crystal_density_diffrn 1.830
_exptl_crystal_description block
_exptl_crystal_F_000 2176
_exptl_crystal_size_max 0.15
_exptl_crystal_size_mid 0.14
_exptl_crystal_size_min 0.10
_refine_diff_density_max 0.343
_refine_diff_density_min -0.556
_refine_diff_density_rms 0.059
_refine_ls_extinction_method none
_refine_ls_goodness_of_fit_ref 1.033
_refine_ls_hydrogen_treatment mixed
_refine_ls_matrix_type full
_refine_ls_number_parameters 310
_refine_ls_number_reflns 4418
_refine_ls_number_restraints 3
_refine_ls_restrained_S_all 1.035
_refine_ls_R_factor_all 0.0306
_refine_ls_R_factor_gt 0.0252
_refine_ls_shift/su_max 0.002
_refine_ls_shift/su_mean 0.000
_refine_ls_structure_factor_coef Fsqd
_refine_ls_weighting_details 'w=1/[\s^2^(Fo^2^)+(0.0342P)^2^+4.1409P] where P=(Fo^2^+2Fc^2^)/3'
_refine_ls_weighting_scheme calc
_refine_ls_wR_factor_gt 0.0640
_refine_ls_wR_factor_ref 0.0666
_reflns_Friedel_coverage 0.000
_reflns_number_gt 3899
_reflns_number_total 4418
_reflns_threshold_expression >2\s(I)
_cod_data_source_file c7dt04566b2.cif
_cod_data_source_block sn563
_cod_depositor_comments 'Adding full bibliography for 7045279--7045284.cif.'
_cod_original_cell_volume 3959.94(17)
_cod_database_code 7045280
_shelx_shelxl_version_number 2014/7
_shelx_space_group_comment
;
The symmetry employed for this shelxl refinement is uniquely defined
by the following loop, which should always be used as a source of
symmetry information in preference to the above space-group names.
They are only intended as comments.
;
_shelx_estimated_absorpt_t_min 0.823
_shelx_estimated_absorpt_t_max 0.876

loop_
_space_group_symop_operation_xyz
'x, y, z'
'-x+1/2, y, -z'
'x+1/2, y+1/2, z+1/2'
'-x+1, y+1/2, -z+1/2'
'-x, -y, -z'
'x-1/2, -y, z'
'-x+1/2, -y+1/2, -z+1/2'
'x, -y+1/2, z+1/2'

loop_
_atom_site_label
_atom_site_type_symbol
_atom_site_fract_x
_atom_site_fract_y
_atom_site_fract_z
_atom_site_U_iso_or_equiv
_atom_site_adp_type
_atom_site_occupancy
_atom_site_site_symmetry_order
_atom_site_calc_flag
_atom_site_refinement_flags_posn
_atom_site_refinement_flags_adp
Zn1 Zn 0.09264(2) 0.74979(2) 0.25655(2) 0.01289(6) Uani 1 1 d . .
O1 O 0.13105(5) 0.63790(15) 0.19044(5) 0.0179(2) Uani 1 1 d D .
H1 H 0.1635(8) 0.585(2) 0.2045(8) 0.021 Uiso 1 1 d D U
C1 C 0.09906(8) 0.5425(2) 0.14366(7) 0.0230(4) Uani 1 1 d . .
H1A H 0.0792 0.4416 0.1579 0.035 Uiso 1 1 calc R U
H1B H 0.1291 0.5057 0.1189 0.035 Uiso 1 1 calc R U
H1C H 0.0669 0.6150 0.1220 0.035 Uiso 1 1 calc R U
O2 O 0.14486(5) 0.97849(15) 0.25338(5) 0.0198(2) Uani 1 1 d D .
H2 H 0.1828(7) 0.970(3) 0.2474(8) 0.024 Uiso 1 1 d D U
C2 C 0.12171(8) 1.1390(2) 0.23045(7) 0.0195(3) Uani 1 1 d . .
H2A H 0.1126 1.1305 0.1890 0.029 Uiso 1 1 calc R U
H2B H 0.1533 1.2282 0.2409 0.029 Uiso 1 1 calc R U
H2C H 0.0833 1.1686 0.2457 0.029 Uiso 1 1 calc R U
O3 O 0.04679(5) 0.86579(15) 0.31887(5) 0.0181(2) Uani 1 1 d D .
H3 H 0.0212(8) 0.936(2) 0.3009(8) 0.022 Uiso 1 1 d D U
C3 C 0.08037(9) 0.9494(2) 0.36807(8) 0.0281(4) Uani 1 1 d . .
H3A H 0.1063 0.8651 0.3913 0.042 Uiso 1 1 calc R U
H3B H 0.0505 1.0007 0.3905 0.042 Uiso 1 1 calc R U
H3C H 0.1072 1.0394 0.3559 0.042 Uiso 1 1 calc R U
O11 O 0.16617(5) 0.66878(15) 0.31364(4) 0.0160(2) Uani 1 1 d . .
O12 O 0.23283(5) 0.54964(16) 0.26068(5) 0.0188(2) Uani 1 1 d . .
O13 O 0.52214(5) 0.33530(15) 0.69436(5) 0.0175(2) Uani 1 1 d . .
O14 O 0.46415(5) 0.52517(15) 0.73414(4) 0.0162(2) Uani 1 1 d . .
C101 C 0.21728(7) 0.6013(2) 0.30630(6) 0.0148(3) Uani 1 1 d . .
C102 C 0.26384(7) 0.5811(2) 0.36023(6) 0.0154(3) Uani 1 1 d . .
C103 C 0.29011(7) 0.4238(2) 0.37663(6) 0.0159(3) Uani 1 1 d . .
C104 C 0.32938(7) 0.4040(2) 0.42770(7) 0.0167(3) Uani 1 1 d . .
C105 C 0.34454(7) 0.5410(2) 0.46396(6) 0.0169(3) Uani 1 1 d . .
C106 C 0.31923(8) 0.6991(2) 0.44703(7) 0.0189(3) Uani 1 1 d . .
C107 C 0.27943(8) 0.7181(2) 0.39647(7) 0.0181(3) Uani 1 1 d . .
C108 C 0.38127(7) 0.5167(2) 0.52133(6) 0.0169(3) Uani 1 1 d . .
C109 C 0.35652(7) 0.4211(2) 0.56163(7) 0.0163(3) Uani 1 1 d . .
C110 C 0.38684(7) 0.4058(2) 0.61657(6) 0.0149(3) Uani 1 1 d . .
C111 C 0.44516(7) 0.4784(2) 0.63313(6) 0.0145(3) Uani 1 1 d . .
C112 C 0.47126(7) 0.5681(2) 0.59240(7) 0.0169(3) Uani 1 1 d . .
C113 C 0.43945(7) 0.5905(2) 0.53805(7) 0.0172(3) Uani 1 1 d . .
C114 C 0.47996(7) 0.4457(2) 0.69267(6) 0.0139(3) Uani 1 1 d . .
F11 F 0.27541(5) 0.28372(12) 0.34465(4) 0.0212(2) Uani 1 1 d . .
F12 F 0.35133(5) 0.24773(12) 0.44301(4) 0.0239(2) Uani 1 1 d . .
F13 F 0.33238(5) 0.83589(13) 0.48094(4) 0.0291(2) Uani 1 1 d . .
F14 F 0.25615(5) 0.87473(12) 0.38248(4) 0.0256(2) Uani 1 1 d . .
F15 F 0.30096(4) 0.34319(14) 0.54735(4) 0.0233(2) Uani 1 1 d . .
F16 F 0.35915(4) 0.31654(13) 0.65404(4) 0.0201(2) Uani 1 1 d . .
F17 F 0.52837(4) 0.63852(14) 0.60515(4) 0.0237(2) Uani 1 1 d . .
F18 F 0.46636(5) 0.68320(15) 0.50063(4) 0.0259(2) Uani 1 1 d . .

loop_
_atom_site_aniso_label
_atom_site_aniso_U_11
_atom_site_aniso_U_22
_atom_site_aniso_U_33
_atom_site_aniso_U_23
_atom_site_aniso_U_13
_atom_site_aniso_U_12
Zn1 0.00962(10) 0.01715(10) 0.01081(10) 0.00045(7) -0.00209(7) 0.00157(6)
O1 0.0137(5) 0.0245(6) 0.0140(5) -0.0022(5) -0.0027(4) 0.0049(5)
C1 0.0211(8) 0.0276(9) 0.0191(8) -0.0055(7) -0.0013(7) 0.0011(7)
O2 0.0118(5) 0.0207(6) 0.0266(6) 0.0028(5) 0.0016(5) 0.0009(5)
C2 0.0179(8) 0.0200(8) 0.0197(8) 0.0013(7) -0.0004(6) 0.0008(6)
O3 0.0168(6) 0.0226(6) 0.0138(5) -0.0001(5) -0.0015(4) 0.0036(5)
C3 0.0369(10) 0.0276(10) 0.0185(8) -0.0052(8) 0.0001(7) -0.0041(8)
O11 0.0108(5) 0.0222(6) 0.0138(5) 0.0022(5) -0.0023(4) 0.0020(4)
O12 0.0130(5) 0.0293(7) 0.0131(5) 0.0002(5) -0.0018(4) 0.0034(5)
O13 0.0149(5) 0.0229(6) 0.0134(5) 0.0002(5) -0.0028(4) 0.0059(5)
O14 0.0153(5) 0.0204(6) 0.0116(5) -0.0003(5) -0.0019(4) 0.0037(4)
C101 0.0124(7) 0.0166(7) 0.0142(7) 0.0029(6) -0.0022(6) -0.0022(6)
C102 0.0106(7) 0.0229(8) 0.0119(7) 0.0026(7) -0.0013(6) 0.0011(6)
C103 0.0136(7) 0.0210(8) 0.0123(7) -0.0021(7) -0.0002(6) 0.0005(6)
C104 0.0147(7) 0.0199(8) 0.0151(7) 0.0035(7) 0.0004(6) 0.0064(6)
C105 0.0126(7) 0.0263(9) 0.0106(7) 0.0005(7) -0.0019(6) 0.0034(6)
C106 0.0168(8) 0.0218(8) 0.0162(8) -0.0031(7) -0.0037(6) 0.0008(6)
C107 0.0158(8) 0.0186(8) 0.0184(8) 0.0031(7) -0.0024(6) 0.0032(6)
C108 0.0144(7) 0.0232(8) 0.0116(7) -0.0014(7) -0.0028(6) 0.0057(6)
C109 0.0103(7) 0.0217(8) 0.0157(7) -0.0027(7) -0.0027(6) 0.0015(6)
C110 0.0144(7) 0.0175(7) 0.0123(7) 0.0009(6) 0.0008(6) 0.0030(6)
C111 0.0130(7) 0.0174(7) 0.0119(7) -0.0013(6) -0.0019(6) 0.0054(6)
C112 0.0106(7) 0.0231(8) 0.0155(7) -0.0018(7) -0.0026(6) 0.0010(6)
C113 0.0160(8) 0.0228(8) 0.0127(7) 0.0025(7) 0.0010(6) 0.0017(6)
C114 0.0108(7) 0.0171(7) 0.0127(7) 0.0012(6) -0.0019(5) -0.0012(6)
F11 0.0234(5) 0.0218(5) 0.0165(5) -0.0040(4) -0.0036(4) 0.0034(4)
F12 0.0290(6) 0.0225(5) 0.0177(5) 0.0015(4) -0.0054(4) 0.0112(4)
F13 0.0353(6) 0.0235(5) 0.0233(5) -0.0063(5) -0.0123(4) 0.0031(5)
F14 0.0278(5) 0.0182(5) 0.0261(5) 0.0023(4) -0.0113(4) 0.0044(4)
F15 0.0139(5) 0.0367(6) 0.0173(5) -0.0020(4) -0.0044(4) -0.0049(4)
F16 0.0192(5) 0.0253(5) 0.0154(4) 0.0031(4) 0.0008(4) -0.0023(4)
F17 0.0132(5) 0.0372(6) 0.0189(5) 0.0028(4) -0.0031(4) -0.0059(4)
F18 0.0232(5) 0.0383(6) 0.0157(5) 0.0083(5) 0.0007(4) -0.0043(5)

loop_
_atom_type_symbol
_atom_type_description
_atom_type_scat_dispersion_real
_atom_type_scat_dispersion_imag
_atom_type_scat_source
C C 0.0033 0.0016 'International Tables Vol C Tables 4.2.6.8 and 6.1.1.4'
H H 0.0000 0.0000 'International Tables Vol C Tables 4.2.6.8 and 6.1.1.4'
O O 0.0106 0.0060 'International Tables Vol C Tables 4.2.6.8 and 6.1.1.4'
F F 0.0171 0.0103 'International Tables Vol C Tables 4.2.6.8 and 6.1.1.4'
Zn Zn 0.2839 1.4301 'International Tables Vol C Tables 4.2.6.8 and 6.1.1.4'

loop_
_geom_angle_atom_site_label_1
_geom_angle_atom_site_label_2
_geom_angle_atom_site_label_3
_geom_angle
_geom_angle_site_symmetry_1
_geom_angle_site_symmetry_3
_geom_angle_publ_flag
O1 Zn1 O2 93.04(5) . . yes
O1 Zn1 O3 175.26(4) . . yes
O1 Zn1 O14 91.88(4) . 2_556 yes
O2 Zn1 O14 175.08(4) . 2_556 yes
O3 Zn1 O2 88.34(5) . . yes
O3 Zn1 O14 86.77(4) . 2_556 yes
O11 Zn1 O1 90.93(4) . . yes
O11 Zn1 O2 85.28(5) . . yes
O11 Zn1 O3 93.70(4) . . yes
O11 Zn1 O13 175.95(4) . 3_454 yes
O11 Zn1 O14 94.51(4) . 2_556 yes
O13 Zn1 O1 85.83(4) 3_454 . yes
O13 Zn1 O2 92.45(5) 3_454 . yes
O13 Zn1 O3 89.58(4) 3_454 . yes
O13 Zn1 O14 88.03(4) 3_454 2_556 yes
Zn1 O1 H1 107.8(13) . . ?
C1 O1 Zn1 127.43(10) . . ?
C1 O1 H1 109.6(14) . . ?
O1 C1 H1A 109.5 . . ?
O1 C1 H1B 109.5 . . ?
O1 C1 H1C 109.5 . . ?
H1A C1 H1B 109.5 . . ?
H1A C1 H1C 109.5 . . ?
H1B C1 H1C 109.5 . . ?
Zn1 O2 H2 117.9(14) . . ?
C2 O2 Zn1 126.46(10) . . ?
C2 O2 H2 107.2(14) . . ?
O2 C2 H2A 109.5 . . ?
O2 C2 H2B 109.5 . . ?
O2 C2 H2C 109.5 . . ?
H2A C2 H2B 109.5 . . ?
H2A C2 H2C 109.5 . . ?
H2B C2 H2C 109.5 . . ?
Zn1 O3 H3 105.1(13) . . ?
C3 O3 Zn1 122.34(11) . . ?
C3 O3 H3 109.4(13) . . ?
O3 C3 H3A 109.5 . . ?
O3 C3 H3B 109.5 . . ?
O3 C3 H3C 109.5 . . ?
H3A C3 H3B 109.5 . . ?
H3A C3 H3C 109.5 . . ?
H3B C3 H3C 109.5 . . ?
C101 O11 Zn1 130.72(10) . . ?
C114 O13 Zn1 134.47(10) . 3_545 ?
C114 O14 Zn1 134.66(10) . 2_556 ?
O11 C101 C102 114.33(13) . . ?
O12 C101 O11 127.50(14) . . ?
O12 C101 C102 118.17(13) . . ?
C103 C102 C101 121.61(14) . . ?
C103 C102 C107 117.19(14) . . ?
C107 C102 C101 121.13(14) . . ?
C102 C103 C104 121.30(15) . . ?
F11 C103 C102 120.57(13) . . ?
F11 C103 C104 118.03(14) . . ?
C105 C104 C103 121.35(15) . . ?
F12 C104 C103 119.17(15) . . ?
F12 C104 C105 119.44(14) . . ?
C104 C105 C106 117.35(14) . . ?
C104 C105 C108 121.36(15) . . ?
C106 C105 C108 121.01(15) . . ?
C107 C106 C105 121.20(15) . . ?
F13 C106 C105 119.53(14) . . ?
F13 C106 C107 119.25(15) . . ?
C106 C107 C102 121.59(15) . . ?
F14 C107 C102 119.98(14) . . ?
F14 C107 C106 118.43(15) . . ?
C109 C108 C105 119.81(14) . . ?
C109 C108 C113 116.81(14) . . ?
C113 C108 C105 123.34(15) . . ?
C110 C109 C108 121.77(14) . . ?
F15 C109 C108 119.34(14) . . ?
F15 C109 C110 118.88(14) . . ?
C109 C110 C111 121.35(15) . . ?
F16 C110 C109 118.69(14) . . ?
F16 C110 C111 119.95(13) . . ?
C110 C111 C114 120.00(14) . . ?
C112 C111 C110 117.07(14) . . ?
C112 C111 C114 122.74(14) . . ?
C111 C112 C113 121.51(14) . . ?
F17 C112 C111 120.27(14) . . ?
F17 C112 C113 118.21(14) . . ?
C112 C113 C108 121.36(15) . . ?
F18 C113 C108 119.67(14) . . ?
F18 C113 C112 118.95(14) . . ?
O13 C114 O14 126.60(14) . . ?
O13 C114 C111 113.74(13) . . ?
O14 C114 C111 119.64(13) . . ?

loop_
_geom_bond_atom_site_label_1
_geom_bond_atom_site_label_2
_geom_bond_distance
_geom_bond_site_symmetry_2
_geom_bond_publ_flag
Zn1 O1 2.0745(11) . yes
Zn1 O2 2.1165(12) . yes
Zn1 O3 2.1038(11) . yes
Zn1 O11 2.0324(10) . yes
Zn1 O13 2.0711(11) 3_454 yes
Zn1 O14 2.1674(11) 2_556 yes
O1 H1 0.839(15) . ?
O1 C1 1.429(2) . ?
C1 H1A 0.9800 . ?
C1 H1B 0.9800 . ?
C1 H1C 0.9800 . ?
O2 H2 0.854(15) . ?
O2 C2 1.426(2) . ?
C2 H2A 0.9800 . ?
C2 H2B 0.9800 . ?
C2 H2C 0.9800 . ?
O3 H3 0.846(15) . ?
O3 C3 1.439(2) . ?
C3 H3A 0.9800 . ?
C3 H3B 0.9800 . ?
C3 H3C 0.9800 . ?
O11 C101 1.2572(19) . ?
O12 C101 1.2490(19) . ?
O13 Zn1 2.0710(11) 3_545 ?
O13 C114 1.2492(19) . ?
O14 Zn1 2.1674(11) 2_556 ?
O14 C114 1.2538(19) . ?
C101 C102 1.518(2) . ?
C102 C103 1.383(2) . ?
C102 C107 1.383(2) . ?
C103 C104 1.384(2) . ?
C103 F11 1.3422(19) . ?
C104 C105 1.382(2) . ?
C104 F12 1.3382(18) . ?
C105 C106 1.384(2) . ?
C105 C108 1.487(2) . ?
C106 C107 1.380(2) . ?
C106 F13 1.342(2) . ?
C107 F14 1.3433(18) . ?
C108 C109 1.382(2) . ?
C108 C113 1.386(2) . ?
C109 C110 1.378(2) . ?
C109 F15 1.3430(18) . ?
C110 C111 1.384(2) . ?
C110 F16 1.3390(18) . ?
C111 C112 1.380(2) . ?
C111 C114 1.524(2) . ?
C112 C113 1.383(2) . ?
C112 F17 1.3429(18) . ?
C113 F18 1.3429(19) . ?
